data_2229620
loop_
_publ_author_name
'Xu, Jun'
'Yue, Xiao-yu'

_publ_section_title
;
 (<i>E</i>)-4-{[2-(2-Furylcarbonyl)hydrazinylidene]methyl}-2-methoxyphenyl
 acetate
;
_journal_coeditor_code DN2664
_journal_issue 4
_journal_name_full 'Acta Crystallographica Section E'
_journal_page_first o880
_journal_paper_doi 10.1107/S1600536811008932
_journal_volume 67
_journal_year 2011
_chemical_formula_iupac 'C15 H14 N2 O5'
_chemical_formula_moiety 'C15 H14 N2 O5'
_chemical_formula_sum 'C15 H14 N2 O5'
_chemical_formula_weight 302.28
_chemical_name_systematic
;
(<i>E</i>)-4-{[2-(2-Furylcarbonyl)hydrazinylidene]methyl}-2-methoxyphenyl
acetate
;
_space_group_IT_number 19
_symmetry_cell_setting orthorhombic
_symmetry_space_group_name_Hall 'P 2ac 2ab'
_symmetry_space_group_name_H-M 'P 21 21 21'
_atom_sites_solution_hydrogens geom
_atom_sites_solution_primary direct
_atom_sites_solution_secondary difmap
_cell_angle_alpha 90.00
_cell_angle_beta 90.00
_cell_angle_gamma 90.00
_cell_formula_units_Z 4
_cell_length_a 4.9987(2)
_cell_length_b 13.4200(5)
_cell_length_c 21.5876(8)
_cell_measurement_reflns_used 2890
_cell_measurement_temperature 296(2)
_cell_measurement_theta_max 25.00
_cell_measurement_theta_min 2.78
_cell_volume 1448.15(10)
_computing_cell_refinement 'SAINT (Bruker, 1998)'
_computing_data_collection 'SMART (Bruker, 1998)'
_computing_data_reduction 'SAINT (Bruker, 1998)'
_computing_molecular_graphics
;
XP in SHELXTL (Sheldrick, 2008), ORTEPIII (Burnett & Johnson,
1996) and
PLATON (Spek, 2009)
;
_computing_publication_material 'SHELXTL (Sheldrick, 2008)'
_computing_structure_refinement 'SHELXTL (Sheldrick, 2008)'
_computing_structure_solution 'SHELXTL (Sheldrick, 2008)'
_diffrn_ambient_temperature 296(2)
_diffrn_measured_fraction_theta_full 1.000
_diffrn_measured_fraction_theta_max 1.000
_diffrn_measurement_device_type 'Bruker SMART CCD area-detector'
_diffrn_measurement_method \w
_diffrn_radiation_monochromator graphite
_diffrn_radiation_source 'fine-focus sealed tube'
_diffrn_radiation_type MoK\a
_diffrn_radiation_wavelength 0.71073
_diffrn_reflns_av_R_equivalents 0.0372
_diffrn_reflns_av_sigmaI/netI 0.0171
_diffrn_reflns_limit_h_max 6
_diffrn_reflns_limit_h_min -6
_diffrn_reflns_limit_k_max 17
_diffrn_reflns_limit_k_min -17
_diffrn_reflns_limit_l_max 28
_diffrn_reflns_limit_l_min -28
_diffrn_reflns_number 39211
_diffrn_reflns_theta_full 28.35
_diffrn_reflns_theta_max 28.35
_diffrn_reflns_theta_min 1.79
_exptl_absorpt_coefficient_mu 0.106
_exptl_absorpt_correction_T_max 0.977
_exptl_absorpt_correction_T_min 0.973
_exptl_absorpt_correction_type multi-scan
_exptl_absorpt_process_details '(SADABS; Bruker, 1998)'
_exptl_crystal_colour colorless
_exptl_crystal_density_diffrn 1.387
_exptl_crystal_density_method 'not measured'
_exptl_crystal_description block
_exptl_crystal_F_000 632
_exptl_crystal_size_max 0.21
_exptl_crystal_size_mid 0.19
_exptl_crystal_size_min 0.18
_refine_diff_density_max 0.170
_refine_diff_density_min -0.123
_refine_ls_extinction_coef 0.014(2)
_refine_ls_extinction_expression Fc^*^=kFc[1+0.001xFc^2^\l^3^/sin(2\q)]^-1/4^
_refine_ls_extinction_method 'SHELXTL (Sheldrick, 2008)'
_refine_ls_goodness_of_fit_ref 1.038
_refine_ls_hydrogen_treatment constr
_refine_ls_matrix_type full
_refine_ls_number_parameters 200
_refine_ls_number_reflns 3626
_refine_ls_number_restraints 0
_refine_ls_restrained_S_all 1.038
_refine_ls_R_factor_all 0.0475
_refine_ls_R_factor_gt 0.0366
_refine_ls_shift/su_max 0.001
_refine_ls_shift/su_mean 0.000
_refine_ls_structure_factor_coef Fsqd
_refine_ls_weighting_details 'calc w=1/[\s^2^(Fo^2^)+(0.0588P)^2^+0.1124P] where P=(Fo^2^+2Fc^2^)/3'
_refine_ls_weighting_scheme calc
_refine_ls_wR_factor_gt 0.0965
_refine_ls_wR_factor_ref 0.1049
_reflns_number_gt 2988
_reflns_number_total 3626
_reflns_threshold_expression I>2\s(I)
_cod_data_source_file dn2664.cif
_cod_data_source_block I
_cod_database_code 2229620
_cod_database_fobs_code 2229620

loop_
_symmetry_equiv_pos_as_xyz
'x, y, z'
'-x+1/2, -y, z+1/2'
'-x, y+1/2, -z+1/2'
'x+1/2, -y+1/2, -z'

loop_
_atom_site_type_symbol
_atom_site_label
_atom_site_fract_x
_atom_site_fract_y
_atom_site_fract_z
_atom_site_U_iso_or_equiv
_atom_site_adp_type
_atom_site_calc_flag
_atom_site_refinement_flags
_atom_site_occupancy
_atom_site_disorder_assembly
_atom_site_disorder_group
N N2 0.1299(3) 0.82093(8) 0.14030(6) 0.0421(3) Uani d . 1 . .
N N1 0.1018(3) 0.91747(9) 0.16153(6) 0.0457(3) Uani d . 1 . .
H H1A -0.0498 0.9473 0.1583 0.055 Uiso calc R 1 . .
O O4 -0.0888(3) 0.40544(8) 0.00497(5) 0.0589(3) Uani d . 1 . .
O O1 0.4391(3) 1.11568(9) 0.23940(6) 0.0614(3) Uani d . 1 . .
O O3 0.2649(3) 0.44319(8) 0.09449(6) 0.0607(3) Uani d . 1 . .
O O2 0.5320(2) 0.92740(9) 0.19504(6) 0.0548(3) Uani d . 1 . .
C C5 0.3114(3) 0.96497(10) 0.18735(7) 0.0399(3) Uani d . 1 . .
C C9 0.1023(4) 0.51982(10) 0.07856(7) 0.0452(3) Uani d . 1 . .
C C8 0.1028(3) 0.61391(10) 0.10565(7) 0.0433(3) Uani d . 1 . .
H H8A 0.2245 0.6285 0.1370 0.052 Uiso calc R 1 . .
C C6 -0.0733(3) 0.78742(11) 0.11141(7) 0.0432(3) Uani d . 1 . .
H H6A -0.2222 0.8282 0.1063 0.052 Uiso calc R 1 . .
C C7 -0.0777(3) 0.68616(10) 0.08613(7) 0.0420(3) Uani d . 1 . .
C C10 -0.0806(4) 0.50087(11) 0.03118(7) 0.0474(4) Uani d . 1 . .
C C4 0.2508(3) 1.06823(10) 0.20534(7) 0.0428(3) Uani d . 1 . .
O O5 0.2054(4) 0.45208(11) -0.06712(7) 0.0836(5) Uani d . 1 . .
C C12 -0.2646(4) 0.66377(12) 0.04072(8) 0.0505(4) Uani d . 1 . .
H H12A -0.3910 0.7111 0.0291 0.061 Uiso calc R 1 . .
C C11 -0.2631(4) 0.57083(12) 0.01263(7) 0.0525(4) Uani d . 1 . .
H H11A -0.3851 0.5561 -0.0186 0.063 Uiso calc R 1 . .
C C3 0.0474(4) 1.12983(14) 0.19440(10) 0.0670(5) Uani d . 1 . .
H H3A -0.1064 1.1157 0.1718 0.080 Uiso calc R 1 . .
C C14 0.0652(4) 0.38936(12) -0.04507(8) 0.0552(4) Uani d . 1 . .
C C2 0.1111(5) 1.22134(14) 0.22389(11) 0.0748(6) Uani d . 1 . .
H H2B 0.0064 1.2786 0.2247 0.090 Uiso calc R 1 . .
C C15 0.0306(6) 0.28530(14) -0.06886(9) 0.0775(6) Uani d . 1 . .
H H15A 0.1423 0.2757 -0.1045 0.116 Uiso calc R 1 . .
H H15B -0.1531 0.2749 -0.0801 0.116 Uiso calc R 1 . .
H H15C 0.0803 0.2387 -0.0372 0.116 Uiso calc R 1 . .
C C13 0.4284(5) 0.45684(14) 0.14794(9) 0.0655(5) Uani d . 1 . .
H H13A 0.5339 0.3981 0.1547 0.098 Uiso calc R 1 . .
H H13B 0.3168 0.4687 0.1834 0.098 Uiso calc R 1 . .
H H13C 0.5444 0.5129 0.1417 0.098 Uiso calc R 1 . .
C C1 0.3456(5) 1.20943(13) 0.24976(9) 0.0657(5) Uani d . 1 . .
H H1B 0.4358 1.2582 0.2721 0.079 Uiso calc R 1 . .

loop_
_atom_site_aniso_label
_atom_site_aniso_U_11
_atom_site_aniso_U_22
_atom_site_aniso_U_33
_atom_site_aniso_U_12
_atom_site_aniso_U_13
_atom_site_aniso_U_23
N2 0.0475(7) 0.0290(5) 0.0499(6) 0.0012(5) 0.0038(5) -0.0045(5)
N1 0.0406(6) 0.0314(6) 0.0650(8) 0.0019(5) -0.0017(6) -0.0106(6)
O4 0.0856(9) 0.0378(6) 0.0534(6) -0.0175(6) 0.0034(6) -0.0124(5)
O1 0.0652(8) 0.0464(6) 0.0725(8) -0.0082(6) -0.0158(7) -0.0114(6)
O3 0.0807(8) 0.0366(5) 0.0648(7) 0.0077(6) -0.0113(7) -0.0101(5)
O2 0.0457(6) 0.0441(6) 0.0746(8) 0.0061(5) -0.0080(6) -0.0052(5)
C5 0.0438(8) 0.0336(7) 0.0424(7) 0.0003(6) 0.0013(6) -0.0016(5)
C9 0.0554(9) 0.0327(7) 0.0474(8) -0.0036(6) 0.0012(7) -0.0045(6)
C8 0.0485(8) 0.0353(7) 0.0460(7) -0.0037(6) -0.0013(6) -0.0068(6)
C6 0.0444(7) 0.0354(7) 0.0498(8) 0.0016(6) 0.0015(7) -0.0050(6)
C7 0.0469(8) 0.0353(7) 0.0439(7) -0.0050(6) 0.0033(6) -0.0034(6)
C10 0.0622(10) 0.0349(7) 0.0451(8) -0.0106(7) 0.0036(7) -0.0079(6)
C4 0.0462(8) 0.0349(7) 0.0475(8) -0.0037(6) -0.0005(6) -0.0056(6)
O5 0.1165(13) 0.0615(8) 0.0730(9) -0.0209(9) 0.0306(9) -0.0194(7)
C12 0.0532(9) 0.0444(8) 0.0539(9) -0.0024(7) -0.0056(7) -0.0015(7)
C11 0.0616(10) 0.0474(8) 0.0483(8) -0.0122(8) -0.0087(7) -0.0041(7)
C3 0.0597(10) 0.0470(9) 0.0944(14) 0.0113(8) -0.0142(11) -0.0217(9)
C14 0.0775(11) 0.0424(8) 0.0457(8) -0.0024(8) -0.0066(8) -0.0082(7)
C2 0.0847(15) 0.0432(9) 0.0965(15) 0.0123(10) 0.0050(13) -0.0206(10)
C15 0.1201(18) 0.0464(9) 0.0660(11) -0.0009(11) -0.0085(12) -0.0196(9)
C13 0.0848(13) 0.0467(9) 0.0648(11) 0.0133(9) -0.0169(10) -0.0028(8)
C1 0.0883(14) 0.0406(9) 0.0682(11) -0.0136(9) 0.0057(11) -0.0161(8)

loop_
_atom_type_symbol
_atom_type_description
_atom_type_scat_dispersion_real
_atom_type_scat_dispersion_imag
_atom_type_scat_source
C C 0.0033 0.0016 'International Tables Vol C Tables 4.2.6.8 and 6.1.1.4'
H H 0.0000 0.0000 'International Tables Vol C Tables 4.2.6.8 and 6.1.1.4'
N N 0.0061 0.0033 'International Tables Vol C Tables 4.2.6.8 and 6.1.1.4'
O O 0.0106 0.0060 'International Tables Vol C Tables 4.2.6.8 and 6.1.1.4'

loop_
_geom_angle_atom_site_label_1
_geom_angle_atom_site_label_2
_geom_angle_atom_site_label_3
_geom_angle_site_symmetry_1
_geom_angle_site_symmetry_3
_geom_angle
_geom_angle_publ_flag
C6 N2 N1 . . 114.35(12) ?
C5 N1 N2 . . 120.13(12) ?
C5 N1 H1A . . 119.9 ?
N2 N1 H1A . . 119.9 ?
C14 O4 C10 . . 117.05(13) ?
C4 O1 C1 . . 106.58(15) ?
C9 O3 C13 . . 116.85(12) ?
O2 C5 N1 . . 124.19(13) ?
O2 C5 C4 . . 122.54(14) ?
N1 C5 C4 . . 113.27(13) ?
O3 C9 C8 . . 125.51(15) ?
O3 C9 C10 . . 116.14(13) ?
C8 C9 C10 . . 118.34(15) ?
C7 C8 C9 . . 120.29(15) ?
C7 C8 H8A . . 119.9 ?
C9 C8 H8A . . 119.9 ?
N2 C6 C7 . . 121.46(14) ?
N2 C6 H6A . . 119.3 ?
C7 C6 H6A . . 119.3 ?
C12 C7 C8 . . 120.03(13) ?
C12 C7 C6 . . 118.33(14) ?
C8 C7 C6 . . 121.63(14) ?
C11 C10 C9 . . 121.73(13) ?
C11 C10 O4 . . 119.31(15) ?
C9 C10 O4 . . 118.82(15) ?
C3 C4 O1 . . 109.59(13) ?
C3 C4 C5 . . 134.06(15) ?
O1 C4 C5 . . 116.33(13) ?
C11 C12 C7 . . 120.00(16) ?
C11 C12 H12A . . 120.0 ?
C7 C12 H12A . . 120.0 ?
C10 C11 C12 . . 119.52(15) ?
C10 C11 H11A . . 120.2 ?
C12 C11 H11A . . 120.2 ?
C4 C3 C2 . . 106.64(17) ?
C4 C3 H3A . . 126.7 ?
C2 C3 H3A . . 126.7 ?
O5 C14 O4 . . 122.91(15) ?
O5 C14 C15 . . 126.03(19) ?
O4 C14 C15 . . 111.05(17) ?
C1 C2 C3 . . 106.66(18) ?
C1 C2 H2B . . 126.7 ?
C3 C2 H2B . . 126.7 ?
C14 C15 H15A . . 109.5 ?
C14 C15 H15B . . 109.5 ?
H15A C15 H15B . . 109.5 ?
C14 C15 H15C . . 109.5 ?
H15A C15 H15C . . 109.5 ?
H15B C15 H15C . . 109.5 ?
O3 C13 H13A . . 109.5 ?
O3 C13 H13B . . 109.5 ?
H13A C13 H13B . . 109.5 ?
O3 C13 H13C . . 109.5 ?
H13A C13 H13C . . 109.5 ?
H13B C13 H13C . . 109.5 ?
C2 C1 O1 . . 110.52(17) ?
C2 C1 H1B . . 124.7 ?
O1 C1 H1B . . 124.7 ?

loop_
_geom_bond_atom_site_label_1
_geom_bond_atom_site_label_2
_geom_bond_site_symmetry_2
_geom_bond_distance
_geom_bond_publ_flag
N2 C6 . 1.2742(19) ?
N2 N1 . 1.3814(16) ?
N1 C5 . 1.3471(19) ?
N1 H1A . 0.8600 ?
O4 C14 . 1.344(2) ?
O4 C10 . 1.4007(17) ?
O1 C4 . 1.3537(18) ?
O1 C1 . 1.361(2) ?
O3 C9 . 1.355(2) ?
O3 C13 . 1.426(2) ?
O2 C5 . 1.2242(18) ?
C5 C4 . 1.4706(19) ?
C9 C8 . 1.3915(19) ?
C9 C10 . 1.395(2) ?
C8 C7 . 1.390(2) ?
C8 H8A . 0.9300 ?
C6 C7 . 1.4644(19) ?
C6 H6A . 0.9300 ?
C7 C12 . 1.387(2) ?
C10 C11 . 1.369(3) ?
C4 C3 . 1.331(2) ?
O5 C14 . 1.194(2) ?
C12 C11 . 1.387(2) ?
C12 H12A . 0.9300 ?
C11 H11A . 0.9300 ?
C3 C2 . 1.419(3) ?
C3 H3A . 0.9300 ?
C14 C15 . 1.498(2) ?
C2 C1 . 1.308(3) ?
C2 H2B . 0.9300 ?
C15 H15A . 0.9600 ?
C15 H15B . 0.9600 ?
C15 H15C . 0.9600 ?
C13 H13A . 0.9600 ?
C13 H13B . 0.9600 ?
C13 H13C . 0.9600 ?
C1 H1B . 0.9300 ?

loop_
_geom_hbond_atom_site_label_D
_geom_hbond_atom_site_label_H
_geom_hbond_atom_site_label_A
_geom_hbond_site_symmetry_A
_geom_hbond_distance_DH
_geom_hbond_distance_HA
_geom_hbond_distance_DA
_geom_hbond_angle_DHA
N1 H1A O2 1_455 0.86 2.25 2.9414(18) 137
C1 H1B O2 3_655 0.93 2.38 3.217(2) 149

loop_
_cod_related_entry_id
_cod_related_entry_database
_cod_related_entry_code
1 ChemSpider 5274628
